data_7249539
loop_
_publ_author_name
'Capozzi, Maria Annunziata M.'
'Alvarez-Larena, Angel'
'Piniella Febrer, Joan F.'
'Cardellicchio, Cosimo'

_publ_section_title
;
 Investigation of the titanium-mediated catalytic enantioselective
 oxidation of aryl benzyl sulfides containing heterocyclic groups
;
_journal_issue 47
_journal_name_full 'RSC Advances'
_journal_page_first 35105
_journal_page_last 35113
_journal_paper_doi 10.1039/D4RA07088G
_journal_volume 14
_journal_year 2024
_chemical_formula_sum 'C14 H12 N2 O S'
_chemical_formula_weight 256.32
_chemical_name_systematic Benzylsulfinyl-1H-benzo[d]imidazole
_space_group_crystal_system hexagonal
_space_group_IT_number 172
_space_group_name_Hall 'P 64'
_space_group_name_H-M_alt 'P 64'
_atom_sites_solution_hydrogens mixed
_atom_sites_solution_primary direct
_atom_sites_solution_secondary direct
_audit_creation_method SHELXL-2016/6
_audit_update_record
;
2024-01-27 deposited with the CCDC.	2024-10-29 downloaded from the CCDC.
;
_cell_angle_alpha 90
_cell_angle_beta 90
_cell_angle_gamma 120
_cell_formula_units_Z 6
_cell_length_a 13.2625(10)
_cell_length_b 13.2625(10)
_cell_length_c 12.4674(10)
_cell_measurement_reflns_used 17959
_cell_measurement_temperature 296(2)
_cell_measurement_theta_max 17.46
_cell_measurement_theta_min 2.41
_cell_volume 1899.1(3)
_computing_cell_refinement 'SAINT 5.0 (Bruker)'
_computing_data_collection 'SMART 5.6 (Bruker)'
_computing_data_reduction 'SAINT 5.0 (Bruker)'
_computing_structure_refinement 'SHELXL-2016/6 (Sheldrick, 2016)'
_computing_structure_solution 'SHELXTL-NT 6.1 (Bruker)'
_diffrn_ambient_temperature 296(2)
_diffrn_detector_area_resol_mean 8.13
_diffrn_measured_fraction_theta_full 1.000
_diffrn_measured_fraction_theta_max 0.951
_diffrn_measurement_device_type 'Bruker SMART-APEX diffractometer'
_diffrn_measurement_method '\f and \w scans'
_diffrn_radiation_type MoK\a
_diffrn_radiation_wavelength 0.71073
_diffrn_reflns_av_R_equivalents 0.0778
_diffrn_reflns_av_unetI/netI 0.0697
_diffrn_reflns_Laue_measured_fraction_full 1.000
_diffrn_reflns_Laue_measured_fraction_max 0.951
_diffrn_reflns_limit_h_max 17
_diffrn_reflns_limit_h_min -17
_diffrn_reflns_limit_k_max 17
_diffrn_reflns_limit_k_min -17
_diffrn_reflns_limit_l_max 16
_diffrn_reflns_limit_l_min -16
_diffrn_reflns_number 17934
_diffrn_reflns_point_group_measured_fraction_full 0.998
_diffrn_reflns_point_group_measured_fraction_max 0.921
_diffrn_reflns_theta_full 25.000
_diffrn_reflns_theta_max 28.744
_diffrn_reflns_theta_min 1.773
_diffrn_source 'sealed X-ray tube'
_exptl_absorpt_coefficient_mu 0.244
_exptl_absorpt_correction_T_max 1
_exptl_absorpt_correction_T_min 0.8538
_exptl_absorpt_correction_type multi-scan
_exptl_absorpt_process_details 'SADABS, 2.05'
_exptl_crystal_colour colourless
_exptl_crystal_density_diffrn 1.345
_exptl_crystal_description table
_exptl_crystal_F_000 804
_exptl_crystal_size_max 0.240
_exptl_crystal_size_mid 0.080
_exptl_crystal_size_min 0.070
_refine_diff_density_max 0.243
_refine_diff_density_min -0.199
_refine_diff_density_rms 0.037
_refine_ls_abs_structure_details
;
 Flack x determined using 666 quotients [(I+)-(I-)]/[(I+)+(I-)]
 (Parsons, Flack and Wagner, Acta Cryst. B69 (2013) 249-259).
;
_refine_ls_abs_structure_Flack 0.10(5)
_refine_ls_extinction_method none
_refine_ls_goodness_of_fit_ref 1.096
_refine_ls_hydrogen_treatment mixed
_refine_ls_matrix_type full
_refine_ls_number_parameters 166
_refine_ls_number_reflns 3030
_refine_ls_number_restraints 1
_refine_ls_restrained_S_all 1.096
_refine_ls_R_factor_all 0.1141
_refine_ls_R_factor_gt 0.0659
_refine_ls_shift/su_max 0.000
_refine_ls_shift/su_mean 0.000
_refine_ls_structure_factor_coef Fsqd
_refine_ls_weighting_details 'w=1/[\s^2^(Fo^2^)+(0.0375P)^2^+0.0302P] where P=(Fo^2^+2Fc^2^)/3'
_refine_ls_weighting_scheme calc
_refine_ls_wR_factor_gt 0.0907
_refine_ls_wR_factor_ref 0.1026
_reflns_Friedel_coverage 0.855
_reflns_Friedel_fraction_full 0.996
_reflns_Friedel_fraction_max 0.888
_reflns_number_gt 2017
_reflns_number_total 3030
_reflns_threshold_expression 'I > 2\s(I)'
_cod_data_source_file d4ra07088g2.cif
_cod_data_source_block 3B
_cod_database_code 7249539
_shelx_shelxl_version_number 2016/6
_shelx_space_group_comment
;
The symmetry employed for this shelxl refinement is uniquely defined
by the following loop, which should always be used as a source of
symmetry information in preference to the above space-group names.
They are only intended as comments.
;
_shelx_estimated_absorpt_t_min 0.944
_shelx_estimated_absorpt_t_max 0.983

loop_
_space_group_symop_operation_xyz
'x, y, z'
'-y, x-y, z+1/3'
'-x+y, -x, z+2/3'
'-x, -y, z'
'y, -x+y, z+1/3'
'x-y, x, z+2/3'

loop_
_atom_site_label
_atom_site_type_symbol
_atom_site_fract_x
_atom_site_fract_y
_atom_site_fract_z
_atom_site_U_iso_or_equiv
_atom_site_adp_type
_atom_site_occupancy
_atom_site_site_symmetry_order
_atom_site_calc_flag
_atom_site_refinement_flags_posn
_atom_site_refinement_flags_adp
_atom_site_refinement_flags_occupancy
_atom_site_disorder_assembly
_atom_site_disorder_group
C101 C 0.7020(4) 0.8347(4) 0.2363(3) 0.0559(13) Uani 1 1 d . . . . .
H10A H 0.692841 0.768538 0.277454 0.067 Uiso 1 1 calc R U . . .
H10B H 0.693264 0.886675 0.285256 0.067 Uiso 1 1 calc R U . . .
S102 S 0.84850(10) 0.91090(10) 0.17888(9) 0.0493(3) Uani 1 1 d . . . . .
O102 O 0.8487(3) 0.8396(3) 0.0865(3) 0.0644(9) Uani 1 1 d . . . . .
C111 C 0.6079(4) 0.7927(4) 0.1536(4) 0.0501(13) Uani 1 1 d . . . . .
C112 C 0.5789(4) 0.6937(4) 0.0955(4) 0.0648(14) Uani 1 1 d . . . . .
H112 H 0.615646 0.651251 0.110389 0.078 Uiso 1 1 calc R U . . .
C113 C 0.4960(4) 0.6564(6) 0.0153(5) 0.0818(17) Uani 1 1 d . . . . .
H113 H 0.478703 0.590064 -0.024013 0.098 Uiso 1 1 calc R U . . .
C114 C 0.4396(5) 0.7157(6) -0.0066(5) 0.0798(18) Uani 1 1 d . . . . .
H114 H 0.383199 0.689631 -0.059994 0.096 Uiso 1 1 calc R U . . .
C115 C 0.4661(5) 0.8139(6) 0.0502(5) 0.0810(18) Uani 1 1 d . . . . .
H115 H 0.427386 0.854540 0.035448 0.097 Uiso 1 1 calc R U . . .
C116 C 0.5516(4) 0.8538(5) 0.1309(4) 0.0667(16) Uani 1 1 d . . . . .
H116 H 0.570167 0.921301 0.168867 0.080 Uiso 1 1 calc R U . . .
C121 C 0.8389(4) 1.0277(4) 0.1180(3) 0.0402(10) Uani 1 1 d . . . . .
N122 N 0.8068(3) 1.0237(3) 0.0145(3) 0.0441(9) Uani 1 1 d . . . . .
H122 H 0.790(4) 0.969(4) -0.029(4) 0.053 Uiso 1 1 d . U . . .
C123 C 0.8167(3) 1.1289(4) -0.0079(3) 0.0426(11) Uani 1 1 d . . . . .
C124 C 0.7964(4) 1.1736(5) -0.1012(4) 0.0551(13) Uani 1 1 d . . . . .
H124 H 0.769473 1.129534 -0.163539 0.066 Uiso 1 1 calc R U . . .
C125 C 0.8182(5) 1.2863(5) -0.0963(5) 0.0653(15) Uani 1 1 d . . . . .
H125 H 0.804927 1.319223 -0.156711 0.078 Uiso 1 1 calc R U . . .
C126 C 0.8595(4) 1.3520(5) -0.0037(5) 0.0674(15) Uani 1 1 d . . . . .
H126 H 0.874367 1.428318 -0.004107 0.081 Uiso 1 1 calc R U . . .
C127 C 0.8794(4) 1.3082(5) 0.0889(5) 0.0613(13) Uani 1 1 d . . . . .
H127 H 0.906695 1.353224 0.150711 0.074 Uiso 1 1 calc R U . . .
C128 C 0.8567(4) 1.1931(4) 0.0864(3) 0.0455(11) Uani 1 1 d . . . . .
N129 N 0.8704(3) 1.1277(3) 0.1650(3) 0.0487(9) Uani 1 1 d . . . . .

loop_
_atom_site_aniso_label
_atom_site_aniso_U_11
_atom_site_aniso_U_22
_atom_site_aniso_U_33
_atom_site_aniso_U_23
_atom_site_aniso_U_13
_atom_site_aniso_U_12
C101 0.054(3) 0.063(3) 0.040(2) 0.008(2) 0.004(2) 0.021(3)
S102 0.0479(7) 0.0584(8) 0.0441(6) 0.0024(6) -0.0029(6) 0.0285(6)
O102 0.077(2) 0.071(2) 0.060(2) 0.0037(18) 0.0094(19) 0.048(2)
C111 0.039(3) 0.058(3) 0.045(3) 0.010(2) 0.006(2) 0.018(2)
C112 0.060(4) 0.057(3) 0.070(3) 0.005(3) -0.009(3) 0.024(3)
C113 0.061(4) 0.086(4) 0.076(4) -0.015(4) -0.015(4) 0.020(3)
C114 0.052(3) 0.112(6) 0.064(4) 0.003(4) -0.003(3) 0.033(4)
C115 0.060(4) 0.116(5) 0.084(4) 0.016(4) 0.004(3) 0.057(4)
C116 0.057(3) 0.082(4) 0.066(4) -0.001(3) 0.010(3) 0.038(3)
C121 0.038(2) 0.044(3) 0.034(2) -0.001(2) -0.0027(19) 0.017(2)
N122 0.048(2) 0.050(2) 0.037(2) -0.0084(18) -0.0029(18) 0.026(2)
C123 0.039(3) 0.053(3) 0.038(3) 0.003(2) 0.008(2) 0.024(2)
C124 0.056(3) 0.075(4) 0.042(3) 0.009(2) 0.009(2) 0.039(3)
C125 0.063(4) 0.082(4) 0.064(4) 0.027(3) 0.018(3) 0.047(3)
C126 0.065(3) 0.055(3) 0.088(4) 0.015(3) 0.012(3) 0.034(3)
C127 0.061(3) 0.054(3) 0.071(4) -0.005(3) 0.006(3) 0.030(3)
C128 0.042(3) 0.054(3) 0.040(3) 0.000(2) 0.006(2) 0.023(2)
N129 0.051(2) 0.051(2) 0.0397(19) -0.0025(19) -0.0035(19) 0.0221(19)

loop_
_atom_type_symbol
_atom_type_description
_atom_type_scat_dispersion_real
_atom_type_scat_dispersion_imag
_atom_type_scat_source
C C 0.0033 0.0016 'International Tables Vol C Tables 4.2.6.8 and 6.1.1.4'
H H 0.0000 0.0000 'International Tables Vol C Tables 4.2.6.8 and 6.1.1.4'
N N 0.0061 0.0033 'International Tables Vol C Tables 4.2.6.8 and 6.1.1.4'
O O 0.0106 0.0060 'International Tables Vol C Tables 4.2.6.8 and 6.1.1.4'
S S 0.1246 0.1234 'International Tables Vol C Tables 4.2.6.8 and 6.1.1.4'

loop_
_geom_angle_atom_site_label_1
_geom_angle_atom_site_label_2
_geom_angle_atom_site_label_3
_geom_angle
_geom_angle_site_symmetry_1
_geom_angle_site_symmetry_3
_geom_angle_publ_flag
C111 C101 S102 113.2(3) . . ?
C111 C101 H10A 108.9 . . ?
S102 C101 H10A 108.9 . . ?
C111 C101 H10B 108.9 . . ?
S102 C101 H10B 108.9 . . ?
H10A C101 H10B 107.8 . . ?
O102 S102 C121 104.2(2) . . ?
O102 S102 C101 106.9(2) . . ?
C121 S102 C101 97.4(2) . . ?
C112 C111 C116 118.6(5) . . ?
C112 C111 C101 120.1(5) . . ?
C116 C111 C101 121.3(5) . . ?
C111 C112 C113 121.1(5) . . ?
C111 C112 H112 119.5 . . ?
C113 C112 H112 119.5 . . ?
C114 C113 C112 120.5(6) . . ?
C114 C113 H113 119.7 . . ?
C112 C113 H113 119.7 . . ?
C113 C114 C115 119.7(6) . . ?
C113 C114 H114 120.1 . . ?
C115 C114 H114 120.1 . . ?
C114 C115 C116 120.3(6) . . ?
C114 C115 H115 119.8 . . ?
C116 C115 H115 119.8 . . ?
C111 C116 C115 119.8(6) . . ?
C111 C116 H116 120.1 . . ?
C115 C116 H116 120.1 . . ?
N129 C121 N122 113.7(4) . . ?
N129 C121 S102 124.2(3) . . ?
N122 C121 S102 121.9(3) . . ?
C121 N122 C123 106.7(4) . . ?
C121 N122 H122 126(3) . . ?
C123 N122 H122 127(3) . . ?
N122 C123 C124 131.8(4) . . ?
N122 C123 C128 105.4(4) . . ?
C124 C123 C128 122.8(4) . . ?
C125 C124 C123 116.5(5) . . ?
C125 C124 H124 121.8 . . ?
C123 C124 H124 121.8 . . ?
C124 C125 C126 121.5(5) . . ?
C124 C125 H125 119.2 . . ?
C126 C125 H125 119.2 . . ?
C127 C126 C125 122.3(5) . . ?
C127 C126 H126 118.9 . . ?
C125 C126 H126 118.9 . . ?
C126 C127 C128 117.3(5) . . ?
C126 C127 H127 121.3 . . ?
C128 C127 H127 121.3 . . ?
N129 C128 C123 110.2(4) . . ?
N129 C128 C127 130.2(4) . . ?
C123 C128 C127 119.6(5) . . ?
C121 N129 C128 104.1(4) . . ?

loop_
_geom_bond_atom_site_label_1
_geom_bond_atom_site_label_2
_geom_bond_distance
_geom_bond_site_symmetry_2
_geom_bond_publ_flag
C101 C111 1.496(6) . ?
C101 S102 1.829(5) . ?
C101 H10A 0.9700 . ?
C101 H10B 0.9700 . ?
S102 O102 1.490(3) . ?
S102 C121 1.786(5) . ?
C111 C112 1.375(7) . ?
C111 C116 1.377(7) . ?
C112 C113 1.381(7) . ?
C112 H112 0.9300 . ?
C113 C114 1.357(8) . ?
C113 H113 0.9300 . ?
C114 C115 1.364(8) . ?
C114 H114 0.9300 . ?
C115 C116 1.407(7) . ?
C115 H115 0.9300 . ?
C116 H116 0.9300 . ?
C121 N129 1.312(5) . ?
C121 N122 1.352(5) . ?
N122 C123 1.364(5) . ?
N122 H122 0.84(5) . ?
C123 C124 1.392(6) . ?
C123 C128 1.392(6) . ?
C124 C125 1.374(7) . ?
C124 H124 0.9300 . ?
C125 C126 1.384(8) . ?
C125 H125 0.9300 . ?
C126 C127 1.376(7) . ?
C126 H126 0.9300 . ?
C127 C128 1.401(6) . ?
C127 H127 0.9300 . ?
C128 N129 1.379(5) . ?
